data_4118299
loop_
_publ_author_name
'Sven O. Sylvester'
'Jacqueline M. Cole'
'Paul G. Waddell'

_publ_section_title
;
 Photoconversion Bonding Mechanism in Ruthenium Sulfur Dioxide Linkage
 Photoisomers Revealed by in Situ Diffraction
;
_journal_name_full 'Journal of the American Chemical Society'
_journal_page_first 11860
_journal_page_last 11863
_journal_paper_doi 10.1021/ja303943q
_journal_volume 134
_journal_year 2012
_chemical_formula_moiety 'C5 H19 Cl2 N5 O3 Ru1 S1'
_chemical_formula_sum 'C5 H19 Cl2 N5 O3 Ru S'
_chemical_formula_weight 401.28
_chemical_name_systematic
;
 ?
;
_space_group_IT_number 62
_symmetry_cell_setting orthorhombic
_symmetry_space_group_name_Hall '-P 2n 2a'
_symmetry_space_group_name_H-M 'P m c n'
_atom_sites_solution_hydrogens geom
_atom_sites_solution_primary direct
_atom_sites_solution_secondary difmap
_audit_creation_date 2012-04-10T16:18:58-00:00
_audit_creation_method 'WinGX routine CIF_UPDATE'
_cell_angle_alpha 90
_cell_angle_beta 90
_cell_angle_gamma 90
_cell_formula_units_Z 4
_cell_length_a 7.073(15)
_cell_length_b 9.70(2)
_cell_length_c 21.51(5)
_cell_measurement_reflns_used 2620
_cell_measurement_temperature 140(2)
_cell_measurement_theta_max 32.9
_cell_measurement_theta_min 2.3
_cell_volume 1476(6)
_computing_cell_refinement
;
        CrystalClear-SM Expert 2.0 r4 (Rigaku, 2009)
;
_computing_data_collection
;
        CrystalClear-SM Expert 2.0 r4 (Rigaku, 2009)
;
_computing_data_reduction
;
        CrystalClear-SM Expert 2.0 r4 (Rigaku, 2009)
;
_computing_molecular_graphics 'Ortep-3 for Windows (Farrugia, 1997)'
_computing_publication_material 'WinGX publication routines (Farrugia, 1999)'
_computing_structure_refinement 'SHELXL-97 (Sheldrick, 2008)'
_diffrn_ambient_temperature 140(2)
_diffrn_detector_area_resol_mean 28.5714
_diffrn_measured_fraction_theta_full 0.969
_diffrn_measured_fraction_theta_max 0.88
_diffrn_measurement_device_type
;
        Rigaku Saturn724+ (2x2 bin mode)
;
_diffrn_measurement_method 'profile data from \w-scans'
_diffrn_radiation_monochromator graphite
_diffrn_radiation_type MoK\a
_diffrn_radiation_wavelength 0.71073
_diffrn_reflns_av_R_equivalents 0.1909
_diffrn_reflns_av_unetI/netI 0.2057
_diffrn_reflns_limit_h_max 10
_diffrn_reflns_limit_h_min -9
_diffrn_reflns_limit_k_max 14
_diffrn_reflns_limit_k_min -13
_diffrn_reflns_limit_l_max 32
_diffrn_reflns_limit_l_min -26
_diffrn_reflns_number 6771
_diffrn_reflns_theta_full 27.5
_diffrn_reflns_theta_max 33.2
_diffrn_reflns_theta_min 3.45
_diffrn_source 'Sealed Tube'
_exptl_absorpt_coefficient_mu 1.57
_exptl_absorpt_correction_T_max 1
_exptl_absorpt_correction_T_min 0.286
_exptl_absorpt_correction_type multi-scan
_exptl_crystal_colour Colorless
_exptl_crystal_density_diffrn 1.806
_exptl_crystal_description Prism
_exptl_crystal_F_000 808
_exptl_crystal_size_max 0.2
_exptl_crystal_size_mid 0.2
_exptl_crystal_size_min 0.2
_refine_diff_density_max 1.773
_refine_diff_density_min -1.537
_refine_diff_density_rms 0.185
_refine_ls_extinction_method none
_refine_ls_goodness_of_fit_ref 0.778
_refine_ls_hydrogen_treatment constr
_refine_ls_matrix_type full
_refine_ls_number_parameters 102
_refine_ls_number_reflns 2654
_refine_ls_number_restraints 9
_refine_ls_restrained_S_all 0.777
_refine_ls_R_factor_all 0.1892
_refine_ls_R_factor_gt 0.0983
_refine_ls_shift/su_max 0.001
_refine_ls_shift/su_mean 0
_refine_ls_structure_factor_coef Fsqd
_refine_ls_weighting_details 'calc w=1/[\s^2^(Fo^2^)+(0.1158P)^2^+0.0000P] where P=(Fo^2^+2Fc^2^)/3'
_refine_ls_weighting_scheme calc
_refine_ls_wR_factor_ref 0.3094
_reflns_number_gt 616
_reflns_number_total 2654
_reflns_threshold_expression >2\s(I)
_cod_data_source_file ja303943q_si_001_6.cif
_cod_data_source_block pyr-1b-140k-run-1
_cod_database_code 4118299

loop_
_symmetry_equiv_pos_as_xyz
'x, y, z'
'-x+1/2, -y+1/2, z+1/2'
'x+1/2, -y, -z'
'-x, y+1/2, -z+1/2'
'-x, -y, -z'
'x-1/2, y-1/2, -z-1/2'
'-x-1/2, y, z'
'x, -y-1/2, z-1/2'

loop_
_atom_site_label
_atom_site_fract_x
_atom_site_fract_y
_atom_site_fract_z
_atom_site_U_iso_or_equiv
_atom_site_adp_type
_atom_site_calc_flag
_atom_site_refinement_flags
_atom_site_occupancy
_atom_site_disorder_assembly
_atom_site_disorder_group
_atom_site_type_symbol
Ru1 0.25 0.78372(10) 0.58496(5) 0.0617(5) Uani d S 1 . . Ru
S1 0.25 0.7333(14) 0.4890(5) 0.071(4) Uiso d SP 0.482(19) A 1 S
Cl1 0.25 0.2180(3) 0.52918(17) 0.0675(9) Uani d S 1 . . Cl
N5 0.25 0.8167(10) 0.6816(5) 0.056(3) Uani d S 1 A . n
O3 0.25 1.3996(8) 0.6522(5) 0.085(3) Uani d S 1 . . O
C5 0.25 0.7087(12) 0.7250(7) 0.055(3) Uani d S 1 . . C
H5 0.25 0.616 0.7109 0.066 Uiso calc SR 1 A . H
C1 0.25 0.9479(13) 0.7038(8) 0.074(4) Uani d S 1 . . C
H1 0.25 1.0232 0.6756 0.089 Uiso calc SR 1 A . H
N2 0.4703(12) 0.6421(7) 0.6014(4) 0.074(2) Uani d . 1 A . n
H2A 0.5068 0.6034 0.5648 0.112 Uiso calc R 1 . . H
H2B 0.4291 0.575 0.6277 0.112 Uiso calc R 1 . . H
H2C 0.5702 0.6868 0.6189 0.112 Uiso calc R 1 . . H
N4 0.4717(12) 0.9309(7) 0.5776(3) 0.070(2) Uani d . 1 A . n
H4A 0.5067 0.9395 0.5371 0.105 Uiso calc R 1 . . H
H4B 0.5725 0.9024 0.6006 0.105 Uiso calc R 1 . . H
H4C 0.4307 1.0139 0.5921 0.105 Uiso calc R 1 . . H
C7 0.25 0.9728(12) 0.7670(7) 0.080(4) Uani d S 1 A . C
H7 0.25 1.0655 0.7813 0.096 Uiso calc SR 1 . . H
Cl2 0.25 1.3414(4) 0.80207(16) 0.0635(9) Uiso d S 1 . . Cl
C11 0.25 0.8661(18) 0.8107(9) 0.094(5) Uiso d S 1 . . C
H11 0.25 0.8833 0.8542 0.112 Uiso calc SR 1 A . H
C10 0.25 0.7348(16) 0.7868(8) 0.075(4) Uiso d S 1 A . C
H10 0.25 0.6591 0.8148 0.09 Uiso calc SR 1 . . H
O1 0.25 0.834(3) 0.4361(12) 0.077(6) Uiso d SPU 0.482(19) A 1 O
O2 0.25 0.587(3) 0.4695(16) 0.070(7) Uiso d SPU 0.482(19) A 1 O
O1B 0.25 0.813(4) 0.4812(19) 0.070(7) Uiso d SPU 0.383(18) . 3 O
S1B 0.173(2) 0.6629(15) 0.4881(6) 0.052(4) Uiso d P 0.191(9) . 3 S
O2B 0.163(5) 0.575(4) 0.4649(18) 0.063(9) Uiso d PU 0.191(9) . 3 O
S1A 0.25 0.710(3) 0.4508(15) 0.061(12) Uiso d SPD 0.135(17) A 2 S
O2A 0.25 0.557(4) 0.462(5) 0.065(14) Uiso d SPDU 0.135(17) A 2 O
O1A 0.25 0.825(7) 0.496(5) 0.068(9) Uiso d SPDU 0.135(17) A 2 O

loop_
_atom_site_aniso_label
_atom_site_aniso_U_11
_atom_site_aniso_U_22
_atom_site_aniso_U_33
_atom_site_aniso_U_12
_atom_site_aniso_U_13
_atom_site_aniso_U_23
Ru1 0.0867(10) 0.0343(6) 0.0641(7) 0 0 0.0067(5)
Cl1 0.099(3) 0.0373(15) 0.066(2) 0 0 -0.0011(14)
N5 0.062(6) 0.034(5) 0.073(7) 0 0 -0.005(5)
O3 0.130(8) 0.029(4) 0.094(7) 0 0 0.002(5)
C5 0.046(7) 0.034(6) 0.085(9) 0 0 0.000(6)
C1 0.085(9) 0.029(6) 0.109(12) 0 0 -0.009(7)
N2 0.102(6) 0.032(3) 0.090(6) 0.012(4) 0.011(5) 0.014(4)
N4 0.100(6) 0.024(3) 0.086(6) -0.013(4) -0.001(4) 0.015(3)
C7 0.115(11) 0.024(6) 0.102(11) 0 0 -0.020(7)

loop_
_atom_type_symbol
_atom_type_description
_atom_type_scat_dispersion_real
_atom_type_scat_dispersion_imag
_atom_type_scat_source
C C 0.0033 0.0016 'International Tables Vol C Tables 4.2.6.8 and 6.1.1.4'
H H 0 0 'International Tables Vol C Tables 4.2.6.8 and 6.1.1.4'
Cl Cl 0.1484 0.1585 'International Tables Vol C Tables 4.2.6.8 and 6.1.1.4'
N N 0.0061 0.0033 'International Tables Vol C Tables 4.2.6.8 and 6.1.1.4'
O O 0.0106 0.006 'International Tables Vol C Tables 4.2.6.8 and 6.1.1.4'
Ru Ru -1.2594 0.8363 'International Tables Vol C Tables 4.2.6.8 and 6.1.1.4'
S S 0.1246 0.1234 'International Tables Vol C Tables 4.2.6.8 and 6.1.1.4'

loop_
_geom_angle_atom_site_label_1
_geom_angle_atom_site_label_2
_geom_angle_atom_site_label_3
_geom_angle
_geom_angle_site_symmetry_1
_geom_angle_site_symmetry_3
O1A Ru1 N5 159.5(18) . .
O1A Ru1 N2 107.3(11) . .
N5 Ru1 N2 86.2(3) . .
O1A Ru1 N2 107.3(11) . 7_655
N5 Ru1 N2 86.2(3) . 7_655
N2 Ru1 N2 95.4(5) . 7_655
O1A Ru1 S1 25.1(18) . .
N5 Ru1 S1 175.4(4) . .
N2 Ru1 S1 90.7(3) . .
N2 Ru1 S1 90.7(3) 7_655 .
O1A Ru1 N4 77.9(12) . .
N5 Ru1 N4 88.3(3) . .
N2 Ru1 N4 84.5(4) . .
N2 Ru1 N4 174.5(3) 7_655 .
S1 Ru1 N4 94.7(3) . .
O1A Ru1 N4 77.9(12) . 7_655
N5 Ru1 N4 88.3(3) . 7_655
N2 Ru1 N4 174.5(3) . 7_655
N2 Ru1 N4 84.5(4) 7_655 7_655
S1 Ru1 N4 94.7(3) . 7_655
N4 Ru1 N4 95.0(5) . 7_655
O1A Ru1 O1B 4(2) . .
N5 Ru1 O1B 163.9(10) . .
N2 Ru1 O1B 104.5(7) . .
N2 Ru1 O1B 104.5(7) 7_655 .
S1 Ru1 O1B 20.7(9) . .
N4 Ru1 O1B 80.8(7) . .
N4 Ru1 O1B 80.8(7) 7_655 .
O1A Ru1 S1B 42.7(17) . 7_655
N5 Ru1 S1B 155.8(4) . 7_655
N2 Ru1 S1B 70.5(4) . 7_655
N2 Ru1 S1B 89.8(4) 7_655 7_655
S1 Ru1 S1B 20.4(3) . 7_655
N4 Ru1 S1B 95.3(4) . 7_655
N4 Ru1 S1B 115.0(4) 7_655 7_655
O1B Ru1 S1B 38.6(9) . 7_655
O1A Ru1 S1B 42.7(17) . .
N5 Ru1 S1B 155.8(4) . .
N2 Ru1 S1B 89.8(4) . .
N2 Ru1 S1B 70.5(4) 7_655 .
S1 Ru1 S1B 20.4(3) . .
N4 Ru1 S1B 115.0(4) . .
N4 Ru1 S1B 95.3(4) 7_655 .
O1B Ru1 S1B 38.6(9) . .
S1B Ru1 S1B 25.8(6) 7_655 .
O2 S1 O1 114.0(18) . .
O2 S1 Ru1 119.9(14) . .
O1 S1 Ru1 126.1(13) . .
C1 N5 C5 117.7(12) . .
C1 N5 Ru1 119.3(10) . .
C5 N5 Ru1 123.0(8) . .
C10 C5 N5 120.9(12) . .
C10 C5 H5 119.5 . .
N5 C5 H5 119.5 . .
N5 C1 C7 120.7(13) . .
N5 C1 H1 119.7 . .
C7 C1 H1 119.7 . .
Ru1 N2 H2A 109.5 . .
Ru1 N2 H2B 109.5 . .
H2A N2 H2B 109.5 . .
Ru1 N2 H2C 109.5 . .
H2A N2 H2C 109.5 . .
H2B N2 H2C 109.5 . .
Ru1 N4 H4A 109.5 . .
Ru1 N4 H4B 109.5 . .
H4A N4 H4B 109.5 . .
Ru1 N4 H4C 109.5 . .
H4A N4 H4C 109.5 . .
H4B N4 H4C 109.5 . .
C1 C7 C11 122.2(12) . .
C1 C7 H7 118.9 . .
C11 C7 H7 118.9 . .
C10 C11 C7 115.7(16) . .
C10 C11 H11 122.1 . .
C7 C11 H11 122.1 . .
C5 C10 C11 122.8(16) . .
C5 C10 H10 118.6 . .
C11 C10 H10 118.6 . .
S1B O1B S1B 40.9(14) . 7_655
S1B O1B Ru1 77.7(19) . .
S1B O1B Ru1 77.7(19) 7_655 .
O2B S1B S1B 94(2) . 7_655
O2B S1B O2B 53(4) . 7_655
S1B S1B O2B 40.3(16) 7_655 7_655
O2B S1B O1B 141(3) . .
S1B S1B O1B 69.5(7) 7_655 .
O2B S1B O1B 102.9(19) 7_655 .
O2B S1B Ru1 149(3) . .
S1B S1B Ru1 77.1(3) 7_655 .
O2B S1B Ru1 112.0(15) 7_655 .
O1B S1B Ru1 63.7(17) . .
S1B O2B O2B 86(2) . 7_655
S1B O2B S1B 45.9(18) . 7_655
O2B O2B S1B 40.3(17) 7_655 7_655
O1A S1A O2A 129(6) . .
S1A O1A Ru1 119(5) . .

loop_
_geom_bond_atom_site_label_1
_geom_bond_atom_site_label_2
_geom_bond_site_symmetry_2
_geom_bond_distance
Ru1 O1A . 1.96(11)
Ru1 N5 . 2.104(12)
Ru1 N2 . 2.107(8)
Ru1 N2 7_655 2.107(8)
Ru1 S1 . 2.120(13)
Ru1 N4 . 2.126(8)
Ru1 N4 7_655 2.126(8)
Ru1 O1B . 2.25(4)
Ru1 S1B 7_655 2.452(14)
Ru1 S1B . 2.452(15)
S1 O2 . 1.48(4)
S1 O1 . 1.50(3)
N5 C1 . 1.359(15)
N5 C5 . 1.403(15)
C5 C10 . 1.35(2)
C5 H5 . 0.95
C1 C7 . 1.38(2)
C1 H1 . 0.95
N2 H2A . 0.91
N2 H2B . 0.91
N2 H2C . 0.91
N4 H4A . 0.91
N4 H4B . 0.91
N4 H4C . 0.91
C7 C11 . 1.40(2)
C7 H7 . 0.95
C11 C10 . 1.37(2)
C11 H11 . 0.95
C10 H10 . 0.95
O1B S1B . 1.57(4)
O1B S1B 7_655 1.57(4)
S1B O2B . 0.99(4)
S1B S1B 7_655 1.09(3)
S1B O2B 7_655 1.52(4)
O2B O2B 7_655 1.23(8)
O2B S1B 7_655 1.52(4)
S1A O1A . 1.48(7)
S1A O2A . 1.50(2)

loop_
_geom_torsion_atom_site_label_1
_geom_torsion_atom_site_label_2
_geom_torsion_atom_site_label_3
_geom_torsion_atom_site_label_4
_geom_torsion
_geom_torsion_site_symmetry_1
_geom_torsion_site_symmetry_4
O1A Ru1 S1 O2 180.000(11) . .
N5 Ru1 S1 O2 0.00(3) . .
N2 Ru1 S1 O2 47.7(2) . .
N2 Ru1 S1 O2 -47.7(2) 7_655 .
N4 Ru1 S1 O2 132.3(2) . .
N4 Ru1 S1 O2 -132.3(2) 7_655 .
O1B Ru1 S1 O2 180.000(12) . .
S1B Ru1 S1 O2 39.7(11) 7_655 .
S1B Ru1 S1 O2 -39.7(11) . .
O1A Ru1 S1 O1 0.000(9) . .
N5 Ru1 S1 O1 180.00(3) . .
N2 Ru1 S1 O1 -132.3(2) . .
N2 Ru1 S1 O1 132.3(2) 7_655 .
N4 Ru1 S1 O1 -47.7(2) . .
N4 Ru1 S1 O1 47.7(2) 7_655 .
O1B Ru1 S1 O1 0.000(9) . .
S1B Ru1 S1 O1 -140.3(11) 7_655 .
S1B Ru1 S1 O1 140.3(11) . .
O1A Ru1 N5 C1 0.000(9) . .
N2 Ru1 N5 C1 132.2(2) . .
N2 Ru1 N5 C1 -132.2(2) 7_655 .
S1 Ru1 N5 C1 180.00(3) . .
N4 Ru1 N5 C1 47.5(2) . .
N4 Ru1 N5 C1 -47.5(2) 7_655 .
O1B Ru1 N5 C1 0.000(11) . .
S1B Ru1 N5 C1 146.9(8) 7_655 .
S1B Ru1 N5 C1 -146.9(8) . .
O1A Ru1 N5 C5 180.000(7) . .
N2 Ru1 N5 C5 -47.8(2) . .
N2 Ru1 N5 C5 47.8(2) 7_655 .
S1 Ru1 N5 C5 0.00(3) . .
N4 Ru1 N5 C5 -132.5(2) . .
N4 Ru1 N5 C5 132.5(2) 7_655 .
O1B Ru1 N5 C5 180.000(8) . .
S1B Ru1 N5 C5 -33.1(8) 7_655 .
S1B Ru1 N5 C5 33.1(8) . .
C1 N5 C5 C10 0.000(9) . .
Ru1 N5 C5 C10 180.000(8) . .
C5 N5 C1 C7 0.000(9) . .
Ru1 N5 C1 C7 180.000(7) . .
N5 C1 C7 C11 0.000(12) . .
C1 C7 C11 C10 0.000(12) . .
N5 C5 C10 C11 0.000(13) . .
C7 C11 C10 C5 0.000(12) . .
O1A Ru1 O1B S1B -159.0(7) . .
N5 Ru1 O1B S1B -159.0(7) . .
N2 Ru1 O1B S1B 70.8(6) . .
N2 Ru1 O1B S1B -28.8(8) 7_655 .
S1 Ru1 O1B S1B 21.0(7) . .
N4 Ru1 O1B S1B 152.6(8) . .
N4 Ru1 O1B S1B -110.7(6) 7_655 .
S1B Ru1 O1B S1B 41.9(13) 7_655 .
O1A Ru1 O1B S1B 159.0(7) . 7_655
N5 Ru1 O1B S1B 159.0(7) . 7_655
N2 Ru1 O1B S1B 28.8(8) . 7_655
N2 Ru1 O1B S1B -70.8(6) 7_655 7_655
S1 Ru1 O1B S1B -21.0(7) . 7_655
N4 Ru1 O1B S1B 110.7(6) . 7_655
N4 Ru1 O1B S1B -152.6(8) 7_655 7_655
S1B Ru1 O1B S1B -41.9(13) . 7_655
S1B O1B S1B O2B -70(5) 7_655 .
Ru1 O1B S1B O2B -155(4) . .
Ru1 O1B S1B S1B -85.3(7) . 7_655
S1B O1B S1B O2B -23.1(18) 7_655 7_655
Ru1 O1B S1B O2B -108.4(16) . 7_655
S1B O1B S1B Ru1 85.3(6) 7_655 .
O1A Ru1 S1B O2B 151(5) . .
N5 Ru1 S1B O2B -45(5) . .
N2 Ru1 S1B O2B 35(5) . .
N2 Ru1 S1B O2B -61(5) 7_655 .
S1 Ru1 S1B O2B 128(5) . .
N4 Ru1 S1B O2B 119(5) . .
N4 Ru1 S1B O2B -143(5) 7_655 .
O1B Ru1 S1B O2B 149(5) . .
S1B Ru1 S1B O2B 76(5) 7_655 .
O1A Ru1 S1B S1B 75.6(9) . 7_655
N5 Ru1 S1B S1B -120.7(8) . 7_655
N2 Ru1 S1B S1B -40.6(2) . 7_655
N2 Ru1 S1B S1B -136.4(3) 7_655 7_655
S1 Ru1 S1B S1B 52.1(10) . 7_655
N4 Ru1 S1B S1B 43.3(3) . 7_655
N4 Ru1 S1B S1B 141.4(2) 7_655 7_655
O1B Ru1 S1B S1B 73.3(7) . 7_655
O1A Ru1 S1B O2B 96(2) . 7_655
N5 Ru1 S1B O2B -100.1(19) . 7_655
N2 Ru1 S1B O2B -20.0(18) . 7_655
N2 Ru1 S1B O2B -115.8(19) 7_655 7_655
S1 Ru1 S1B O2B 73(2) . 7_655
N4 Ru1 S1B O2B 63.9(19) . 7_655
N4 Ru1 S1B O2B 162.0(18) 7_655 7_655
O1B Ru1 S1B O2B 94(2) . 7_655
S1B Ru1 S1B O2B 20.6(19) 7_655 7_655
O1A Ru1 S1B O1B 2.3(12) . .
N5 Ru1 S1B O1B 166.0(8) . .
N2 Ru1 S1B O1B -113.9(7) . .
N2 Ru1 S1B O1B 150.3(8) 7_655 .
S1 Ru1 S1B O1B -21.2(8) . .
N4 Ru1 S1B O1B -30.0(8) . .
N4 Ru1 S1B O1B 68.0(7) 7_655 .
S1B Ru1 S1B O1B -73.3(7) 7_655 .
S1B S1B O2B O2B 0.000(6) 7_655 7_655
O1B S1B O2B O2B 62(4) . 7_655
Ru1 S1B O2B O2B -71(4) . 7_655
O2B S1B O2B S1B 0.000(13) 7_655 7_655
O1B S1B O2B S1B 62(4) . 7_655
Ru1 S1B O2B S1B -71(4) . 7_655
O2A S1A O1A Ru1 0.00(2) . .
N5 Ru1 O1A S1A 180.00(3) . .
N2 Ru1 O1A S1A 50.8(5) . .
N2 Ru1 O1A S1A -50.8(5) 7_655 .
S1 Ru1 O1A S1A 0.000(17) . .
N4 Ru1 O1A S1A 131.1(4) . .
N4 Ru1 O1A S1A -131.1(4) 7_655 .
O1B Ru1 O1A S1A 0.00(15) . .
S1B Ru1 O1A S1A 19.2(8) 7_655 .
S1B Ru1 O1A S1A -19.2(8) . .
